data_1544640
loop_
_publ_author_name
'Tateno, N.'
'Kyono, A.'

_publ_section_title
;
 Structural change induced by dehydration in ikaite (CaCO3H2O) : Sample at
 -50 C
;
_journal_name_full 'Journal of Mineralogical and Petrological Sciences'
_journal_page_first 157
_journal_page_last 168
_journal_volume 109
_journal_year 2014
_chemical_formula_sum 'C H12 Ca O9'
_chemical_name_common 'CaCO36H2O at -50 ?C'
_chemical_name_mineral 'ikaite at -50 ?C'
_space_group_IT_number 15
_space_group_name_H-M_alt 'C 1 2/c 1'
_symmetry_space_group_name_Hall '-C 2yc'
_symmetry_space_group_name_H-M 'C 1 2/c 1'
_cell_angle_alpha 90
_cell_angle_beta 110.418(5)
_cell_angle_gamma 90
_cell_formula_units_Z 4
_cell_length_a 8.8134(16)
_cell_length_b 8.3108(19)
_cell_length_c 11.0183(18)
_cell_volume 756.3(3)
_diffrn_ambient_temperature 223.15
_cod_data_source_file ikaite_-50C.cif
_cod_data_source_block ikaite_-50C
_cod_depositor_comments
;I added _diffrn_ambient_temperature tag to make clear measured
 temperature.
;
_cod_database_code 1544640

loop_
_space_group_symop_operation_xyz
'x, y, z'
'-x, -y, -z'
'-x, y, -z+1/2'
'x, -y, z+1/2'
'x+1/2, y+1/2, z'
'-x+1/2, -y+1/2, -z'
'-x+1/2, y+1/2, -z+1/2'
'x+1/2, -y+1/2, z+1/2'

loop_
_atom_site_label
_atom_site_occupancy
_atom_site_fract_x
_atom_site_fract_y
_atom_site_fract_z
_atom_site_adp_type
_atom_site_B_iso_or_equiv
_atom_site_type_symbol
Ca 1.0 0.500000 0.64717(5) 0.250000 Biso 1.231532 Ca
C 1.0 0.500000 0.3052(2) 0.250000 Biso 1.271440 C
O1 1.0 0.500000 0.1516(2) 0.250000 Biso 2.012836 O
O2 1.0 0.52588(13) 0.38506(12) 0.15883(8) Biso 1.497096 O
O3 1.0 0.61438(13) 0.72313(16) 0.09099(8) Biso 1.879664 O
O4 1.0 0.78718(14) 0.55797(14) 0.38266(8) Biso 1.673877 O
O5 1.0 0.67066(14) 0.88524(13) 0.35951(9) Biso 1.601430 O
H1 1.0 0.551(2) 0.685(2) 0.0150(14) Biso 5.200000 H
H2 1.0 0.605(2) 0.830(2) 0.0845(17) Biso 6.700000 H
H3 1.0 0.8540(17) 0.615(2) 0.3527(14) Biso 4.300000 H
H4 1.0 0.8076(16) 0.595(2) 0.4651(15) Biso 4.500000 H
H5 1.0 0.764(2) 0.8788(2) 0.3407(2) Biso 5.900000 H
H6 1.0 0.6230(17) 0.9717(18) 0.3226(16) Biso 3.700000 H

loop_
_atom_site_aniso_label
_atom_site_aniso_U_11
_atom_site_aniso_U_22
_atom_site_aniso_U_33
_atom_site_aniso_U_12
_atom_site_aniso_U_13
_atom_site_aniso_U_23
Ca 0.01890 0.01150 0.01770 0.00000 0.00803 0.00000
C 0.01330 0.01210 0.02220 0.00000 0.00530 0.00000
O1 0.02440 0.01350 0.03510 0.00000 0.00600 0.00000
O2 0.02190 0.01630 0.02100 -0.00080 0.01040 -0.00160
O3 0.03030 0.02200 0.02050 -0.00230 0.01060 -0.00010
O4 0.02600 0.01770 0.02150 -0.00130 0.01030 -0.00150
O5 0.02140 0.01710 0.02400 0.00030 0.01000 0.00120
H1 0.00000 0.00000 0.00000 0.00000 0.00000 0.00000
H2 0.00000 0.00000 0.00000 0.00000 0.00000 0.00000
H3 0.00000 0.00000 0.00000 0.00000 0.00000 0.00000
H4 0.00000 0.00000 0.00000 0.00000 0.00000 0.00000
H5 0.00000 0.00000 0.00000 0.00000 0.00000 0.00000
H6 0.00000 0.00000 0.00000 0.00000 0.00000 0.00000
